data_1508874
loop_
_publ_author_name
'Chen, Hui'
'Sanjaya, Stephen'
'Wang, Yi-Feng'
'Chiba, Shunsuke'

_publ_contact_author
;
Dr Shunsuke Chiba
Division of Chemistry and Biological Chemistry
School of Physical and Mathematical Sciences
Nanyang Technological University
21 Nanyang Link
Singapore 637371
Singapore
;
_publ_section_title
;
 Copper-catalyzed aliphatic C-h amination with an amidine moiety.
;
_journal_issue 1
_journal_name_full 'Organic letters'
_journal_page_first 212
_journal_page_last 215
_journal_paper_doi 10.1021/ol303302r
_journal_volume 15
_journal_year 2013
_chemical_formula_moiety 'C27 H22 N2'
_chemical_formula_sum 'C27 H22 N2'
_chemical_formula_weight 374.47
_chemical_name_systematic
; 
 ? 
;
_space_group_IT_number 2
_symmetry_cell_setting triclinic
_symmetry_space_group_name_Hall '-P 1'
_symmetry_space_group_name_H-M 'P -1'
_atom_sites_solution_hydrogens geom
_atom_sites_solution_primary direct
_atom_sites_solution_secondary difmap
_audit_creation_method SHELXL-97
_cell_angle_alpha 91.274(4)
_cell_angle_beta 104.819(3)
_cell_angle_gamma 112.131(3)
_cell_formula_units_Z 2
_cell_length_a 8.3493(5)
_cell_length_b 10.2504(6)
_cell_length_c 13.0418(7)
_cell_measurement_reflns_used 4402
_cell_measurement_temperature 103(2)
_cell_measurement_theta_max 30.64
_cell_measurement_theta_min 2.53
_cell_volume 990.74(10)
_computing_cell_refinement 'Bruker SAINT'
_computing_data_collection 'Bruker APEX2'
_computing_data_reduction 'Bruker SAINT'
_computing_molecular_graphics 'Bruker SHELXTL'
_computing_publication_material 'Bruker SHELXTL'
_computing_structure_refinement 'SHELXL-97 (Sheldrick, 2008)'
_computing_structure_solution 'SHELXS-97 (Sheldrick, 2008)'
_diffrn_ambient_temperature 103(2)
_diffrn_measured_fraction_theta_full 0.977
_diffrn_measured_fraction_theta_max 0.977
_diffrn_measurement_device_type 'Bruker APEX-II CCD'
_diffrn_measurement_method '\f and \w scans'
_diffrn_radiation_monochromator graphite
_diffrn_radiation_source 'fine-focus sealed tube'
_diffrn_radiation_type MoK\a
_diffrn_radiation_wavelength 0.71073
_diffrn_reflns_av_R_equivalents 0.0485
_diffrn_reflns_av_sigmaI/netI 0.0570
_diffrn_reflns_limit_h_max 12
_diffrn_reflns_limit_h_min -8
_diffrn_reflns_limit_k_max 14
_diffrn_reflns_limit_k_min -14
_diffrn_reflns_limit_l_max 18
_diffrn_reflns_limit_l_min -18
_diffrn_reflns_number 23070
_diffrn_reflns_theta_full 31.15
_diffrn_reflns_theta_max 31.15
_diffrn_reflns_theta_min 1.63
_exptl_absorpt_coefficient_mu 0.073
_exptl_absorpt_correction_T_max 0.9840
_exptl_absorpt_correction_T_min 0.9712
_exptl_absorpt_correction_type multi-scan
_exptl_absorpt_process_details sadabs
_exptl_crystal_colour colourless
_exptl_crystal_density_diffrn 1.255
_exptl_crystal_density_method 'not measured'
_exptl_crystal_description block
_exptl_crystal_F_000 396
_exptl_crystal_size_max 0.40
_exptl_crystal_size_mid 0.40
_exptl_crystal_size_min 0.22
_refine_diff_density_max 0.405
_refine_diff_density_min -0.291
_refine_diff_density_rms 0.069
_refine_ls_extinction_method none
_refine_ls_goodness_of_fit_ref 1.066
_refine_ls_hydrogen_treatment constr
_refine_ls_matrix_type full
_refine_ls_number_parameters 262
_refine_ls_number_reflns 6241
_refine_ls_number_restraints 0
_refine_ls_restrained_S_all 1.066
_refine_ls_R_factor_all 0.0813
_refine_ls_R_factor_gt 0.0553
_refine_ls_shift/su_max 0.000
_refine_ls_shift/su_mean 0.000
_refine_ls_structure_factor_coef Fsqd
_refine_ls_weighting_details 'calc w=1/[\s^2^(Fo^2^)+(0.0842P)^2^+0.1437P] where P=(Fo^2^+2Fc^2^)/3'
_refine_ls_weighting_scheme calc
_refine_ls_wR_factor_gt 0.1400
_refine_ls_wR_factor_ref 0.1650
_reflns_number_gt 4526
_reflns_number_total 6241
_reflns_threshold_expression >2sigma(I)
_cod_data_source_file ol303302r_si_002.cif
_cod_data_source_block 2n_Chiba
_cod_depositor_comments
;
The following automatic conversions were performed:

'_symmetry_cell_setting' value 'Triclinic' changed to 'triclinic'
according to /home/saulius/struct/CIF-dictionaries/cif_core.dic
dictionary named 'cif_core.dic' version 2.4.2 from 2011-04-26.

Automatic conversion script
Id: cif_fix_values 1891 2012-01-12 08:04:46Z andrius 
;
_cod_original_sg_symbol_H-M P-1
_cod_database_code 1508874

loop_
_symmetry_equiv_pos_as_xyz
'x, y, z'
'-x, -y, -z'

loop_
_atom_site_label
_atom_site_type_symbol
_atom_site_fract_x
_atom_site_fract_y
_atom_site_fract_z
_atom_site_U_iso_or_equiv
_atom_site_adp_type
_atom_site_occupancy
_atom_site_symmetry_multiplicity
_atom_site_calc_flag
_atom_site_refinement_flags
C1 C 0.13964(19) 0.17066(14) 0.10152(11) 0.0173(3) Uani 1 1 d .
H1 H 0.1428 0.0941 0.1406 0.021 Uiso 1 1 calc R
C2 C -0.0235(2) 0.16615(15) 0.03770(11) 0.0200(3) Uani 1 1 d .
H2 H -0.1319 0.0864 0.0328 0.024 Uiso 1 1 calc R
C3 C -0.0287(2) 0.27834(16) -0.01926(11) 0.0218(3) Uani 1 1 d .
H3 H -0.1402 0.2743 -0.0641 0.026 Uiso 1 1 calc R
C4 C 0.1295(2) 0.39643(15) -0.01052(11) 0.0208(3) Uani 1 1 d .
H4 H 0.1254 0.4739 -0.0482 0.025 Uiso 1 1 calc R
C5 C 0.29271(19) 0.40140(14) 0.05279(11) 0.0174(3) Uani 1 1 d .
H5 H 0.4004 0.4822 0.0585 0.021 Uiso 1 1 calc R
C6 C 0.29959(18) 0.28757(14) 0.10856(10) 0.0155(3) Uani 1 1 d .
C7 C 0.47621(18) 0.28696(13) 0.16554(10) 0.0149(3) Uani 1 1 d .
C8 C 0.67606(18) 0.20245(14) 0.27063(10) 0.0155(3) Uani 1 1 d .
H8 H 0.7378 0.2339 0.3488 0.019 Uiso 1 1 calc R
C9 C 0.76723(18) 0.32015(14) 0.20450(10) 0.0165(3) Uani 1 1 d .
H9 H 0.8163 0.2780 0.1565 0.020 Uiso 1 1 calc R
C10 C 0.91963(18) 0.45175(14) 0.27164(10) 0.0158(3) Uani 1 1 d .
C11 C 0.8919(2) 0.53299(16) 0.34717(13) 0.0258(3) Uani 1 1 d .
H11 H 0.7745 0.5077 0.3552 0.031 Uiso 1 1 calc R
C12 C 1.0347(2) 0.65062(16) 0.41074(13) 0.0274(3) Uani 1 1 d .
H12 H 1.0150 0.7047 0.4627 0.033 Uiso 1 1 calc R
C13 C 1.2059(2) 0.68920(15) 0.39851(12) 0.0232(3) Uani 1 1 d .
H13 H 1.3038 0.7691 0.4425 0.028 Uiso 1 1 calc R
C14 C 1.2342(2) 0.61132(16) 0.32236(13) 0.0246(3) Uani 1 1 d .
H14 H 1.3510 0.6390 0.3128 0.030 Uiso 1 1 calc R
C15 C 1.09180(19) 0.49245(15) 0.25968(12) 0.0207(3) Uani 1 1 d .
H15 H 1.1125 0.4385 0.2081 0.025 Uiso 1 1 calc R
C16 C 0.68294(18) 0.06222(14) 0.23858(10) 0.0163(3) Uani 1 1 d .
C17 C 0.83963(19) 0.04007(15) 0.28328(11) 0.0199(3) Uani 1 1 d .
H17 H 0.9362 0.1099 0.3366 0.024 Uiso 1 1 calc R
C18 C 0.8560(2) -0.08292(16) 0.25063(12) 0.0234(3) Uani 1 1 d .
H18 H 0.9636 -0.0967 0.2818 0.028 Uiso 1 1 calc R
C19 C 0.7169(2) -0.18561(17) 0.17296(13) 0.0269(3) Uani 1 1 d .
H19 H 0.7280 -0.2701 0.1512 0.032 Uiso 1 1 calc R
C20 C 0.5611(2) -0.16408(17) 0.12708(13) 0.0304(4) Uani 1 1 d .
H20 H 0.4657 -0.2336 0.0730 0.036 Uiso 1 1 calc R
C21 C 0.5437(2) -0.04057(16) 0.15996(12) 0.0244(3) Uani 1 1 d .
H21 H 0.4363 -0.0268 0.1284 0.029 Uiso 1 1 calc R
C22 C 0.41399(18) 0.19751(14) 0.33136(10) 0.0151(3) Uani 1 1 d .
C23 C 0.38603(19) 0.31499(14) 0.36592(11) 0.0181(3) Uani 1 1 d .
H23 H 0.4137 0.3967 0.3299 0.022 Uiso 1 1 calc R
C24 C 0.3180(2) 0.31278(15) 0.45280(11) 0.0213(3) Uani 1 1 d .
H24 H 0.2975 0.3924 0.4753 0.026 Uiso 1 1 calc R
C25 C 0.2797(2) 0.19470(16) 0.50682(11) 0.0219(3) Uani 1 1 d .
H25 H 0.2358 0.1941 0.5673 0.026 Uiso 1 1 calc R
C26 C 0.3062(2) 0.07721(15) 0.47181(11) 0.0214(3) Uani 1 1 d .
H26 H 0.2789 -0.0041 0.5082 0.026 Uiso 1 1 calc R
C27 C 0.37207(19) 0.07755(14) 0.38430(11) 0.0182(3) Uani 1 1 d .
H27 H 0.3886 -0.0035 0.3605 0.022 Uiso 1 1 calc R
N1 N 0.49096(15) 0.19913(12) 0.24530(9) 0.0152(2) Uani 1 1 d .
N2 N 0.61989(16) 0.35316(12) 0.13696(9) 0.0178(2) Uani 1 1 d .

loop_
_atom_site_aniso_label
_atom_site_aniso_U_11
_atom_site_aniso_U_22
_atom_site_aniso_U_33
_atom_site_aniso_U_23
_atom_site_aniso_U_13
_atom_site_aniso_U_12
C1 0.0171(7) 0.0170(6) 0.0194(6) 0.0028(5) 0.0078(5) 0.0066(5)
C2 0.0153(7) 0.0211(7) 0.0233(7) 0.0003(5) 0.0068(5) 0.0062(5)
C3 0.0179(7) 0.0293(7) 0.0217(7) 0.0036(6) 0.0054(6) 0.0135(6)
C4 0.0235(8) 0.0246(7) 0.0221(7) 0.0094(5) 0.0112(6) 0.0146(6)
C5 0.0178(7) 0.0190(6) 0.0187(6) 0.0043(5) 0.0097(5) 0.0079(5)
C6 0.0149(7) 0.0171(6) 0.0153(6) 0.0016(5) 0.0058(5) 0.0063(5)
C7 0.0161(7) 0.0132(6) 0.0144(6) 0.0014(4) 0.0050(5) 0.0043(5)
C8 0.0127(6) 0.0176(6) 0.0162(6) 0.0013(5) 0.0043(5) 0.0060(5)
C9 0.0145(7) 0.0176(6) 0.0172(6) 0.0012(5) 0.0051(5) 0.0056(5)
C10 0.0148(7) 0.0160(6) 0.0172(6) 0.0036(5) 0.0046(5) 0.0065(5)
C11 0.0160(7) 0.0264(7) 0.0322(8) -0.0072(6) 0.0082(6) 0.0050(6)
C12 0.0229(8) 0.0241(7) 0.0323(8) -0.0070(6) 0.0064(6) 0.0079(6)
C13 0.0187(7) 0.0164(6) 0.0283(7) 0.0028(5) 0.0012(6) 0.0038(5)
C14 0.0127(7) 0.0269(7) 0.0307(8) 0.0039(6) 0.0061(6) 0.0040(6)
C15 0.0151(7) 0.0242(7) 0.0232(7) 0.0018(5) 0.0060(5) 0.0080(6)
C16 0.0154(7) 0.0187(6) 0.0167(6) 0.0036(5) 0.0064(5) 0.0076(5)
C17 0.0154(7) 0.0225(7) 0.0220(7) 0.0044(5) 0.0048(5) 0.0078(5)
C18 0.0207(8) 0.0289(7) 0.0285(7) 0.0096(6) 0.0107(6) 0.0157(6)
C19 0.0335(9) 0.0252(7) 0.0312(8) 0.0038(6) 0.0155(7) 0.0175(7)
C20 0.0273(9) 0.0272(8) 0.0337(9) -0.0088(6) 0.0027(7) 0.0124(7)
C21 0.0188(7) 0.0254(7) 0.0276(7) -0.0048(6) -0.0001(6) 0.0121(6)
C22 0.0114(6) 0.0181(6) 0.0157(6) 0.0031(5) 0.0044(5) 0.0054(5)
C23 0.0178(7) 0.0179(6) 0.0193(6) 0.0036(5) 0.0063(5) 0.0069(5)
C24 0.0212(8) 0.0236(7) 0.0216(7) 0.0015(5) 0.0074(6) 0.0109(6)
C25 0.0177(7) 0.0324(8) 0.0175(6) 0.0052(6) 0.0073(5) 0.0105(6)
C26 0.0193(7) 0.0239(7) 0.0225(7) 0.0104(5) 0.0080(6) 0.0085(6)
C27 0.0165(7) 0.0181(6) 0.0223(7) 0.0057(5) 0.0074(5) 0.0078(5)
N1 0.0141(6) 0.0182(5) 0.0171(5) 0.0048(4) 0.0076(4) 0.0084(4)
N2 0.0144(6) 0.0203(6) 0.0168(5) 0.0026(4) 0.0042(4) 0.0049(5)

loop_
_atom_type_symbol
_atom_type_description
_atom_type_scat_dispersion_real
_atom_type_scat_dispersion_imag
_atom_type_scat_source
C C 0.0033 0.0016 'International Tables Vol C Tables 4.2.6.8 and 6.1.1.4'
H H 0.0000 0.0000 'International Tables Vol C Tables 4.2.6.8 and 6.1.1.4'
N N 0.0061 0.0033 'International Tables Vol C Tables 4.2.6.8 and 6.1.1.4'

loop_
_geom_angle_atom_site_label_1
_geom_angle_atom_site_label_2
_geom_angle_atom_site_label_3
_geom_angle
C2 C1 C6 120.17(13)
C2 C1 H1 119.9
C6 C1 H1 119.9
C1 C2 C3 120.07(13)
C1 C2 H2 120.0
C3 C2 H2 120.0
C2 C3 C4 119.98(13)
C2 C3 H3 120.0
C4 C3 H3 120.0
C5 C4 C3 120.22(13)
C5 C4 H4 119.9
C3 C4 H4 119.9
C4 C5 C6 120.15(13)
C4 C5 H5 119.9
C6 C5 H5 119.9
C1 C6 C5 119.38(13)
C1 C6 C7 120.92(12)
C5 C6 C7 119.45(12)
N2 C7 N1 116.45(12)
N2 C7 C6 122.24(12)
N1 C7 C6 120.84(12)
N1 C8 C16 113.90(11)
N1 C8 C9 102.12(10)
C16 C8 C9 111.35(11)
N1 C8 H8 109.7
C16 C8 H8 109.7
C9 C8 H8 109.7
N2 C9 C10 111.97(11)
N2 C9 C8 105.61(10)
C10 C9 C8 114.56(11)
N2 C9 H9 108.2
C10 C9 H9 108.2
C8 C9 H9 108.2
C15 C10 C11 118.73(13)
C15 C10 C9 119.97(12)
C11 C10 C9 121.29(13)
C12 C11 C10 120.51(14)
C12 C11 H11 119.7
C10 C11 H11 119.7
C13 C12 C11 120.09(14)
C13 C12 H12 120.0
C11 C12 H12 120.0
C14 C13 C12 119.90(13)
C14 C13 H13 120.0
C12 C13 H13 120.0
C13 C14 C15 120.03(14)
C13 C14 H14 120.0
C15 C14 H14 120.0
C10 C15 C14 120.71(14)
C10 C15 H15 119.6
C14 C15 H15 119.6
C21 C16 C17 118.84(13)
C21 C16 C8 122.09(12)
C17 C16 C8 118.87(12)
C18 C17 C16 120.67(13)
C18 C17 H17 119.7
C16 C17 H17 119.7
C19 C18 C17 120.45(14)
C19 C18 H18 119.8
C17 C18 H18 119.8
C18 C19 C20 119.40(14)
C18 C19 H19 120.3
C20 C19 H19 120.3
C19 C20 C21 120.35(14)
C19 C20 H20 119.8
C21 C20 H20 119.8
C16 C21 C20 120.28(14)
C16 C21 H21 119.9
C20 C21 H21 119.9
C27 C22 C23 119.58(12)
C27 C22 N1 119.00(12)
C23 C22 N1 121.38(12)
C24 C23 C22 120.19(12)
C24 C23 H23 119.9
C22 C23 H23 119.9
C25 C24 C23 120.26(13)
C25 C24 H24 119.9
C23 C24 H24 119.9
C24 C25 C26 119.51(13)
C24 C25 H25 120.2
C26 C25 H25 120.2
C27 C26 C25 120.72(13)
C27 C26 H26 119.6
C25 C26 H26 119.6
C26 C27 C22 119.72(13)
C26 C27 H27 120.1
C22 C27 H27 120.1
C7 N1 C22 121.47(11)
C7 N1 C8 107.06(10)
C22 N1 C8 118.08(10)
C7 N2 C9 107.96(11)

loop_
_geom_bond_atom_site_label_1
_geom_bond_atom_site_label_2
_geom_bond_distance
C1 C2 1.386(2)
C1 C6 1.3981(18)
C1 H1 0.9500
C2 C3 1.391(2)
C2 H2 0.9500
C3 C4 1.391(2)
C3 H3 0.9500
C4 C5 1.382(2)
C4 H4 0.9500
C5 C6 1.4002(18)
C5 H5 0.9500
C6 C7 1.4743(19)
C7 N2 1.2905(17)
C7 N1 1.4026(16)
C8 N1 1.4823(17)
C8 C16 1.5140(18)
C8 C9 1.5712(18)
C8 H8 1.0000
C9 N2 1.4753(18)
C9 C10 1.5131(18)
C9 H9 1.0000
C10 C15 1.389(2)
C10 C11 1.394(2)
C11 C12 1.389(2)
C11 H11 0.9500
C12 C13 1.385(2)
C12 H12 0.9500
C13 C14 1.381(2)
C13 H13 0.9500
C14 C15 1.391(2)
C14 H14 0.9500
C15 H15 0.9500
C16 C21 1.390(2)
C16 C17 1.3938(19)
C17 C18 1.388(2)
C17 H17 0.9500
C18 C19 1.383(2)
C18 H18 0.9500
C19 C20 1.387(2)
C19 H19 0.9500
C20 C21 1.398(2)
C20 H20 0.9500
C21 H21 0.9500
C22 C27 1.3958(18)
C22 C23 1.3961(18)
C22 N1 1.4265(16)
C23 C24 1.3886(19)
C23 H23 0.9500
C24 C25 1.388(2)
C24 H24 0.9500
C25 C26 1.391(2)
C25 H25 0.9500
C26 C27 1.3872(19)
C26 H26 0.9500
C27 H27 0.9500
